data_2208309
loop_
_publ_author_name
'Wang, Li-Juan'
'Zhang, Zheng-Dong'
'Zheng, Jian-Feng'
'Fang, Hua'
'Jin, Li-Ren'

_publ_section_title (3<i>S</i>,4<i>S</i>)-4-(Cyclopropylcarbonyl)-3-[(1<i>R</i>)-1-hydroxyethyl]azetidin-2-one
_journal_coeditor_code DN6304
_journal_issue 3
_journal_name_full 'Acta Crystallographica Section E'
_journal_page_first o888
_journal_page_last o889
_journal_paper_doi 10.1107/S160053680600359X
_journal_volume 62
_journal_year 2006
_chemical_formula_iupac 'C9 H13 N O3'
_chemical_formula_moiety 'C9 H13 N O3'
_chemical_formula_sum 'C9 H13 N O3'
_chemical_formula_weight 183.20
_chemical_name_systematic
;
(3S,4S)-4-(Cyclopropylcarbonyl)-3-[(1R)-1-hydroxyethyl]azetidin-2-one
;
_space_group_IT_number 19
_symmetry_cell_setting orthorhombic
_symmetry_space_group_name_Hall 'P 2ac 2ab'
_symmetry_space_group_name_H-M 'P 21 21 21'
_atom_sites_solution_hydrogens geom
_atom_sites_solution_primary direct
_atom_sites_solution_secondary difmap
_audit_creation_method SHELXL97
_cell_angle_alpha 90.00
_cell_angle_beta 90.00
_cell_angle_gamma 90.00
_cell_formula_units_Z 4
_cell_length_a 5.422(2)
_cell_length_b 7.436(3)
_cell_length_c 24.043(9)
_cell_measurement_reflns_used 2179
_cell_measurement_temperature 293(2)
_cell_measurement_theta_max 23.62
_cell_measurement_theta_min 2.86
_cell_volume 969.4(6)
_computing_cell_refinement 'SAINT (Bruker, 2001)'
_computing_data_collection 'SMART (Bruker, 2001)'
_computing_data_reduction SAINT
_computing_molecular_graphics 'ORTEP-3 (Farrugia, 1997) and PLATON (Spek, 2003)'
_computing_publication_material SHELXL97
_computing_structure_refinement 'SHELXL97 (Sheldrick, 1997)'
_computing_structure_solution 'SHELXS97 (Sheldrick, 1997)'
_diffrn_ambient_temperature 293(2)
_diffrn_measured_fraction_theta_full 0.998
_diffrn_measured_fraction_theta_max 0.998
_diffrn_measurement_device_type 'Bruker APEX area-detector'
_diffrn_measurement_method '\f and \w'
_diffrn_radiation_monochromator graphite
_diffrn_radiation_source 'fine-focus sealed tube'
_diffrn_radiation_type MoK\a
_diffrn_radiation_wavelength 0.71073
_diffrn_reflns_av_R_equivalents 0.0252
_diffrn_reflns_av_sigmaI/netI 0.0249
_diffrn_reflns_limit_h_max 6
_diffrn_reflns_limit_h_min -6
_diffrn_reflns_limit_k_max 9
_diffrn_reflns_limit_k_min -9
_diffrn_reflns_limit_l_max 30
_diffrn_reflns_limit_l_min -21
_diffrn_reflns_number 5400
_diffrn_reflns_theta_full 26.50
_diffrn_reflns_theta_max 26.50
_diffrn_reflns_theta_min 1.69
_diffrn_standards_decay_% 0
_diffrn_standards_interval_count 0
_diffrn_standards_interval_time 0
_diffrn_standards_number 0
_exptl_absorpt_coefficient_mu 0.094
_exptl_absorpt_correction_T_max 0.9814
_exptl_absorpt_correction_T_min 0.9632
_exptl_absorpt_correction_type multi-scan
_exptl_absorpt_process_details '(SADABS; Bruker, 2001)'
_exptl_crystal_colour colourless
_exptl_crystal_density_diffrn 1.255
_exptl_crystal_density_method 'not measured'
_exptl_crystal_description block
_exptl_crystal_F_000 392
_exptl_crystal_size_max 0.40
_exptl_crystal_size_mid 0.22
_exptl_crystal_size_min 0.20
_refine_diff_density_max 0.197
_refine_diff_density_min -0.171
_refine_ls_extinction_method none
_refine_ls_goodness_of_fit_ref 1.086
_refine_ls_hydrogen_treatment constr
_refine_ls_matrix_type full
_refine_ls_number_parameters 120
_refine_ls_number_reflns 1208
_refine_ls_number_restraints 0
_refine_ls_restrained_S_all 1.086
_refine_ls_R_factor_all 0.0581
_refine_ls_R_factor_gt 0.0527
_refine_ls_shift/su_max 0.000
_refine_ls_shift/su_mean 0.000
_refine_ls_structure_factor_coef Fsqd
_refine_ls_weighting_details 'calc w = 1/[\s^2^(Fo^2^)+(0.0672P)^2^+0.2655P] where P=(Fo^2^+2Fc^2^)/3'
_refine_ls_weighting_scheme calc
_refine_ls_wR_factor_gt 0.1329
_refine_ls_wR_factor_ref 0.1366
_reflns_number_gt 1094
_reflns_number_total 1208
_reflns_threshold_expression I>2\s(I)
_cod_data_source_file dn6304.cif
_cod_data_source_block I
_cod_original_cell_volume 969.2(6)
_cod_database_code 2208309

loop_
_symmetry_equiv_pos_as_xyz
'x, y, z'
'-x+1/2, -y, z+1/2'
'-x, y+1/2, -z+1/2'
'x+1/2, -y+1/2, -z'

loop_
_atom_site_label
_atom_site_fract_x
_atom_site_fract_y
_atom_site_fract_z
_atom_site_U_iso_or_equiv
_atom_site_adp_type
_atom_site_calc_flag
_atom_site_refinement_flags
_atom_site_occupancy
_atom_site_type_symbol
O1 1.3402(4) 0.5557(3) 0.02004(9) 0.0620(6) Uani d . 1 O
N1 0.9531(5) 0.6450(3) 0.05115(10) 0.0556(7) Uani d . 1 N
H1 0.9041 0.7364 0.0322 0.067 Uiso calc R 1 H
O2 0.9128(5) 0.1673(3) 0.13383(10) 0.0626(7) Uani d . 1 O
H2 0.8997 0.0575 0.1322 0.094 Uiso calc R 1 H
C2 1.1590(6) 0.5491(4) 0.04943(11) 0.0459(7) Uani d . 1 C
C3 1.0775(5) 0.4287(3) 0.09780(10) 0.0407(6) Uani d . 1 C
H3 1.1736 0.4524 0.1315 0.049 Uiso calc R 1 H
O3 0.7980(8) 0.8078(3) 0.14917(13) 0.1092(14) Uani d . 1 O
C4 0.8378(6) 0.5430(4) 0.09597(11) 0.0471(7) Uani d . 1 C
H4 0.6966 0.4728 0.0827 0.056 Uiso calc R 1 H
C5 1.0481(6) 0.2297(3) 0.08738(11) 0.0468(7) Uani d . 1 C
H5 0.9501 0.2117 0.0536 0.056 Uiso calc R 1 H
C6 1.2918(7) 0.1357(5) 0.08108(16) 0.0713(10) Uani d . 1 C
H6A 1.3883 0.1532 0.1141 0.107 Uiso calc R 1 H
H6B 1.3782 0.1844 0.0497 0.107 Uiso calc R 1 H
H6C 1.2644 0.0095 0.0754 0.107 Uiso calc R 1 H
C7 0.7763(7) 0.6481(4) 0.14711(14) 0.0597(9) Uani d . 1 C
C8 0.6867(7) 0.5440(4) 0.19431(12) 0.0634(9) Uani d . 1 C
H8 0.6864 0.4129 0.1904 0.076 Uiso calc R 1 H
C9 0.4843(10) 0.6259(7) 0.22872(18) 0.0963(15) Uani d . 1 C
H9A 0.4214 0.7425 0.2175 0.116 Uiso calc R 1 H
H9B 0.3623 0.5456 0.2447 0.116 Uiso calc R 1 H
C10 0.7345(12) 0.6176(7) 0.25064(17) 0.1001(16) Uani d . 1 C
H10A 0.7671 0.5326 0.2803 0.120 Uiso calc R 1 H
H10B 0.8261 0.7293 0.2532 0.120 Uiso calc R 1 H

loop_
_atom_site_aniso_label
_atom_site_aniso_U_11
_atom_site_aniso_U_22
_atom_site_aniso_U_33
_atom_site_aniso_U_12
_atom_site_aniso_U_13
_atom_site_aniso_U_23
O1 0.0615(13) 0.0585(13) 0.0660(13) -0.0011(12) 0.0097(11) 0.0260(11)
N1 0.0618(15) 0.0477(13) 0.0571(14) 0.0067(14) -0.0022(13) 0.0268(12)
O2 0.0778(15) 0.0358(10) 0.0742(14) -0.0102(12) 0.0146(13) 0.0137(10)
C2 0.0540(16) 0.0377(13) 0.0461(14) -0.0092(13) -0.0099(13) 0.0155(12)
C3 0.0466(14) 0.0371(13) 0.0384(12) -0.0066(13) -0.0082(12) 0.0117(11)
O3 0.180(4) 0.0340(11) 0.114(2) -0.0127(18) 0.049(3) 0.0036(12)
C4 0.0514(15) 0.0394(13) 0.0504(15) -0.0063(14) -0.0049(13) 0.0137(12)
C5 0.0626(18) 0.0339(12) 0.0441(14) -0.0069(13) -0.0059(14) 0.0054(12)
C6 0.082(3) 0.0490(17) 0.083(2) 0.0061(19) 0.010(2) 0.0068(18)
C7 0.075(2) 0.0350(14) 0.069(2) -0.0049(16) 0.0058(17) 0.0035(14)
C8 0.089(2) 0.0429(15) 0.0579(17) -0.0057(19) 0.0122(19) -0.0014(14)
C9 0.110(4) 0.078(3) 0.101(3) -0.002(3) 0.039(3) -0.013(3)
C10 0.155(5) 0.080(3) 0.066(2) -0.020(3) 0.006(3) -0.010(2)

loop_
_atom_type_symbol
_atom_type_description
_atom_type_scat_dispersion_real
_atom_type_scat_dispersion_imag
_atom_type_scat_source
C C 0.0033 0.0000 'International Tables Vol C Tables 4.2.6.8 and 6.1.1.4'
H H 0.0000 0.0000 'International Tables Vol C Tables 4.2.6.8 and 6.1.1.4'
N N 0.0061 0.0000 'International Tables Vol C Tables 4.2.6.8 and 6.1.1.4'
O O 0.0106 0.0000 'International Tables Vol C Tables 4.2.6.8 and 6.1.1.4'

loop_
_geom_angle_atom_site_label_1
_geom_angle_atom_site_label_2
_geom_angle_atom_site_label_3
_geom_angle
C2 N1 C4 96.0(2)
C2 N1 H1 132.0
C4 N1 H1 132.0
C5 O2 H2 109.5
O1 C2 N1 132.8(2)
O1 C2 C3 134.5(3)
N1 C2 C3 92.7(2)
C5 C3 C2 118.5(2)
C5 C3 C4 116.3(3)
C2 C3 C4 84.3(2)
C5 C3 H3 111.7
C2 C3 H3 111.7
C4 C3 H3 111.7
N1 C4 C7 115.6(3)
N1 C4 C3 86.9(2)
C7 C4 C3 116.7(2)
N1 C4 H4 111.8
C7 C4 H4 111.8
C3 C4 H4 111.8
O2 C5 C6 112.5(2)
O2 C5 C3 104.2(2)
C6 C5 C3 112.3(3)
O2 C5 H5 109.2
C6 C5 H5 109.2
C3 C5 H5 109.2
C5 C6 H6A 109.5
C5 C6 H6B 109.5
H6A C6 H6B 109.5
C5 C6 H6C 109.5
H6A C6 H6C 109.5
H6B C6 H6C 109.5
O3 C7 C8 121.9(3)
O3 C7 C4 122.2(3)
C8 C7 C4 115.9(3)
C7 C8 C10 117.2(3)
C7 C8 C9 117.2(3)
C10 C8 C9 58.4(3)
C7 C8 H8 117.0
C10 C8 H8 117.0
C9 C8 H8 117.0
C10 C9 C8 60.1(3)
C10 C9 H9A 117.8
C8 C9 H9A 117.8
C10 C9 H9B 117.8
C8 C9 H9B 117.8
H9A C9 H9B 114.9
C9 C10 C8 61.5(3)
C9 C10 H10A 117.6
C8 C10 H10A 117.6
C9 C10 H10B 117.6
C8 C10 H10B 117.6
H10A C10 H10B 114.7

loop_
_geom_bond_atom_site_label_1
_geom_bond_atom_site_label_2
_geom_bond_distance
O1 C2 1.211(4)
N1 C2 1.325(4)
N1 C4 1.458(3)
N1 H1 0.8600
O2 C5 1.414(4)
O2 H2 0.8200
C2 C3 1.532(3)
C3 C5 1.509(4)
C3 C4 1.553(4)
C3 H3 0.9800
O3 C7 1.195(4)
C4 C7 1.495(4)
C4 H4 0.9800
C5 C6 1.503(5)
C5 H5 0.9800
C6 H6A 0.9600
C6 H6B 0.9600
C6 H6C 0.9600
C7 C8 1.457(4)
C8 C10 1.484(5)
C8 C9 1.503(6)
C8 H8 0.9800
C9 C10 1.457(7)
C9 H9A 0.9700
C9 H9B 0.9700
C10 H10A 0.9700
C10 H10B 0.9700

loop_
_geom_hbond_atom_site_label_D
_geom_hbond_atom_site_label_H
_geom_hbond_atom_site_label_A
_geom_hbond_site_symmetry_A
_geom_hbond_distance_DH
_geom_hbond_distance_HA
_geom_hbond_distance_DA
_geom_hbond_angle_DHA
N1 H1 O1 4_465 0.86 2.02 2.874(3) 170
O2 H2 O3 1_545 0.82 1.98 2.769(3) 161

loop_
_cod_related_entry_id
_cod_related_entry_database
_cod_related_entry_code
1 ChemSpider 9632913
